data_1577437
loop_
_publ_author_name
'Vashisth, Kanika'
'Thornton, Ragene'
'Yoon, Bohak'
'Martin, Caleb Daniel'

_publ_section_title
;
 Bis(Carboranyl)boryl Anions
;
_journal_name_full 'Chemical Science'
_journal_paper_doi 10.1039/D6SC03158G
_journal_year 2026
_chemical_formula_moiety 'C36 H72 K2 O18, 2(C16 H30 B21)'
_chemical_formula_sum 'C68 H132 B42 K2 O18'
_chemical_formula_weight 1770.610
_space_group_crystal_system triclinic
_space_group_IT_number 2
_space_group_name_Hall '-P 1'
_space_group_name_H-M_alt 'P -1'
_symmetry_Int_Tables_number 2
_audit_block_doi 10.5517/ccdc.csd.cc2pb68j
_audit_creation_date 2025-08-22
_audit_creation_method
;
Olex2 1.5
(compiled 2024.01.12 svn.r2f8d729c for OlexSys, GUI svn.r6928)
;
_audit_update_record
;
2025-11-20 deposited with the CCDC.	2026-06-19 downloaded from the CCDC.
;
_cell_angle_alpha 64.822(2)
_cell_angle_beta 76.409(2)
_cell_angle_gamma 72.142(2)
_cell_formula_units_Z 1
_cell_length_a 11.9698(8)
_cell_length_b 14.6251(9)
_cell_length_c 16.1758(11)
_cell_measurement_reflns_used 5868
_cell_measurement_temperature 273(2)
_cell_measurement_theta_max 25.44
_cell_measurement_theta_min 2.41
_cell_volume 2421.2(3)
_computing_cell_refinement 'Bruker SAINT'
_computing_data_collection 'Bruker APEX2'
_computing_data_reduction 'Bruker SAINT'
_computing_molecular_graphics 'Olex2 1.5 (Dolomanov et al., 2009)'
_computing_publication_material 'Olex2 1.5 (Dolomanov et al., 2009)'
_computing_structure_refinement 'olex2.refine 1.5 (Bourhis et al., 2015)'
_computing_structure_solution 'SHELXS-97 (Sheldrick 2008)'
_diffrn_ambient_temperature 273.15
_diffrn_measured_fraction_theta_full 0.9993
_diffrn_measured_fraction_theta_max 0.9981
_diffrn_measurement_device_type 'Bruker APEX-II CCD'
_diffrn_measurement_method '\f and \w scans'
_diffrn_radiation_type 'Mo K\a'
_diffrn_radiation_wavelength 0.71073
_diffrn_reflns_av_R_equivalents 0.1102
_diffrn_reflns_av_unetI/netI 0.0667
_diffrn_reflns_Laue_measured_fraction_full 0.9993
_diffrn_reflns_Laue_measured_fraction_max 0.9981
_diffrn_reflns_limit_h_max 15
_diffrn_reflns_limit_h_min -15
_diffrn_reflns_limit_k_max 18
_diffrn_reflns_limit_k_min -18
_diffrn_reflns_limit_l_max 20
_diffrn_reflns_limit_l_min -20
_diffrn_reflns_number 92154
_diffrn_reflns_point_group_measured_fraction_full 0.9993
_diffrn_reflns_point_group_measured_fraction_max 0.9981
_diffrn_reflns_theta_full 25.2417
_diffrn_reflns_theta_max 27.11
_diffrn_reflns_theta_min 2.14
_exptl_absorpt_coefficient_mu 0.158
_exptl_absorpt_correction_T_max 0.933
_exptl_absorpt_correction_T_min 0.918
_exptl_absorpt_correction_type multi-scan
_exptl_absorpt_process_details SADabs
_exptl_crystal_colour colorless
_exptl_crystal_density_diffrn 1.214
_exptl_crystal_description block
_exptl_crystal_F_000 932.927
_exptl_crystal_size_max 0.216
_exptl_crystal_size_mid 0.112
_exptl_crystal_size_min 0.107
_refine_diff_density_max 0.5591
_refine_diff_density_min -0.4255
_refine_diff_density_rms 0.0927
_refine_ls_d_res_high 0.7799
_refine_ls_d_res_low 9.5008
_refine_ls_goodness_of_fit_ref 1.0362
_refine_ls_matrix_type full
_refine_ls_number_constraints 94
_refine_ls_number_parameters 646
_refine_ls_number_reflns 10682
_refine_ls_number_restraints 0
_refine_ls_restrained_S_all 1.0362
_refine_ls_R_factor_all 0.1079
_refine_ls_R_factor_gt 0.0558
_refine_ls_shift/su_max 0.0008
_refine_ls_shift/su_mean 0.0001
_refine_ls_structure_factor_coef Fsqd
_refine_ls_weighting_details 'w=1/[\s^2^(Fo^2^)+(0.0585P)^2^+1.3466P] where P=(Fo^2^+2Fc^2^)/3'
_refine_ls_weighting_scheme calc
_refine_ls_wR_factor_gt 0.1270
_refine_ls_wR_factor_ref 0.1585
_reflns_Friedel_coverage 0.0
_reflns_limit_h_max 15
_reflns_limit_h_min -14
_reflns_limit_k_max 18
_reflns_limit_k_min -16
_reflns_limit_l_max 20
_reflns_limit_l_min 0
_reflns_number_gt 6460
_reflns_number_total 10682
_reflns_threshold_expression I>=2u(I)
_cod_data_source_file d6sc03158g2.cif
_cod_data_source_block K-crown[1]
_cod_database_code 1577437
_olex2_refinement_description
;
1. Fixed Uiso
 At 1.2 times of:
  All B(H) groups, All C(H) groups, All C(H,H) groups
2.a Ternary CH refined with riding coordinates:
 B1(H1)
2.b Secondary CH2 refined with riding coordinates:
 C17(H17a,H17b), C40(H40a,H40b), C39(H39a,H39b), C32(H32a,H32b), C31(H31a,
 H31b), C101(H10a,H10b), C26(H26a,H26b), C25(H25a,H25b), C24(H24a,H24b),
 C100(H10c,H10d), C22(H22a,H22b), C21(H21a,H21b), C20(H20a,H20b), C19(H19a,
 H19b), C18(H18a,H18b), C29(H29a,H29b), C30(H30a,H30b), C28(H28a,H28b)
2.c Aromatic/amide H refined with riding coordinates:
 C6(H6), C7(H7), C8(H8), C12(H12), C13(H13), C4(H4), C5(H5), C15(H15), C14(H14)
;
_olex2_submission_special_instructions 'No special instructions were received'

loop_
_space_group_symop_id
_space_group_symop_operation_xyz
1 x,y,z
2 -x,-y,-z

loop_
_atom_site_label
_atom_site_type_symbol
_atom_site_fract_x
_atom_site_fract_y
_atom_site_fract_z
_atom_site_U_iso_or_equiv
_atom_site_adp_type
_atom_site_occupancy
K1 K 0.13409(5) 0.32727(4) 0.22595(4) 0.03502(16) Uani 1.000000
O1 O 0.11191(19) 0.28317(16) 0.41839(13) 0.0505(5) Uani 1.000000
O12 O 0.10754(16) 0.54173(13) 0.12824(13) 0.0410(5) Uani 1.000000
O8 O -0.21050(17) 0.39871(13) 0.06245(12) 0.0412(5) Uani 1.000000
O7 O -0.09083(16) 0.45794(14) 0.16061(14) 0.0428(5) Uani 1.000000
O5 O 0.35806(17) 0.34793(15) 0.12878(14) 0.0476(5) Uani 1.000000
O4 O 0.20503(19) 0.27405(14) 0.07474(13) 0.0484(5) Uani 1.000000
O3 O 0.12687(18) 0.12784(14) 0.23700(14) 0.0463(5) Uani 1.000000
O2 O -0.03361(18) 0.21242(16) 0.35651(14) 0.0493(5) Uani 1.000000
O6 O 0.33436(18) 0.30209(14) 0.31737(13) 0.0449(5) Uani 1.000000
C6 C 0.6737(3) 0.0753(3) 0.4628(3) 0.0630(9) Uani 1.000000
H6 H 0.6835(3) 0.0401(3) 0.4244(3) 0.0756(11) Uiso 1.000000
C7 C 0.6838(3) 0.0205(2) 0.5559(2) 0.0563(9) Uani 1.000000
H7 H 0.7016(3) -0.0518(2) 0.5802(2) 0.0676(10) Uiso 1.000000
C8 C 0.6674(3) 0.0741(2) 0.6125(2) 0.0424(7) Uani 1.000000
H8 H 0.6757(3) 0.0370(2) 0.6746(2) 0.0509(8) Uiso 1.000000
C3 C 0.6387(2) 0.1816(2) 0.57821(18) 0.0331(6) Uani 1.000000
C2 C 0.6175(2) 0.23934(18) 0.64056(17) 0.0286(5) Uani 1.000000
C1 C 0.4778(2) 0.25951(17) 0.70312(15) 0.0256(5) Uani 1.000000
B1 B 0.3766(2) 0.2198(2) 0.68366(19) 0.0265(6) Uani 1.000000
H1 H 0.4094(2) 0.2001(2) 0.63048(19) 0.0318(7) Uiso 1.000000
C16 C 0.2510(2) 0.30357(18) 0.66005(16) 0.0274(5) Uani 1.000000
C11 C 0.1525(2) 0.26114(18) 0.70444(16) 0.0283(5) Uani 1.000000
C12 C 0.0371(2) 0.3155(2) 0.68888(18) 0.0342(6) Uani 1.000000
H12 H -0.0256(2) 0.2840(2) 0.71977(18) 0.0411(7) Uiso 1.000000
C13 C 0.0171(2) 0.4173(2) 0.62658(18) 0.0363(6) Uani 1.000000
H13 H -0.0597(2) 0.4554(2) 0.61544(18) 0.0435(7) Uiso 1.000000
C4 C 0.6309(3) 0.2358(2) 0.48430(19) 0.0432(7) Uani 1.000000
H4 H 0.6136(3) 0.3081(2) 0.45962(19) 0.0518(8) Uiso 1.000000
C5 C 0.6491(3) 0.1820(3) 0.4277(2) 0.0566(9) Uani 1.000000
H5 H 0.6446(3) 0.2187(3) 0.3650(2) 0.0679(10) Uiso 1.000000
C9 C 0.3307(2) 0.11832(17) 0.76811(16) 0.0275(5) Uani 1.000000
C15 C 0.2270(2) 0.40665(18) 0.59638(17) 0.0301(6) Uani 1.000000
H15 H 0.2893(2) 0.43818(18) 0.56405(17) 0.0361(7) Uiso 1.000000
C14 C 0.1119(2) 0.4624(2) 0.58080(18) 0.0360(6) Uani 1.000000
H14 H 0.0982(2) 0.5310(2) 0.53900(18) 0.0432(7) Uiso 1.000000
C10 C 0.1837(2) 0.15161(18) 0.77052(17) 0.0277(5) Uani 1.000000
C17 C 0.2118(3) 0.2657(2) 0.4599(2) 0.0518(8) Uani 1.000000
H17a H 0.1869(3) 0.2824(2) 0.5145(2) 0.0622(10) Uiso 1.000000
H17b H 0.2531(3) 0.1930(2) 0.4785(2) 0.0622(10) Uiso 1.000000
C40 C 0.1952(3) 0.6010(2) 0.0874(2) 0.0440(7) Uani 1.000000
H40a H 0.2725(3) 0.5538(2) 0.0966(2) 0.0528(8) Uiso 1.000000
H40b H 0.1849(3) 0.6466(2) 0.1195(2) 0.0528(8) Uiso 1.000000
C39 C 0.1931(3) 0.6661(2) -0.01389(19) 0.0416(7) Uani 1.000000
H39a H 0.1176(3) 0.7161(2) -0.02416(19) 0.0499(8) Uiso 1.000000
H39b H 0.2549(3) 0.7039(2) -0.03609(19) 0.0499(8) Uiso 1.000000
C32 C -0.1882(3) 0.3422(2) 0.15553(19) 0.0437(7) Uani 1.000000
H32a H -0.1111(3) 0.2943(2) 0.15834(19) 0.0525(8) Uiso 1.000000
H32b H -0.2472(3) 0.3021(2) 0.18933(19) 0.0525(8) Uiso 1.000000
C31 C -0.1924(3) 0.4164(2) 0.19771(19) 0.0432(7) Uani 1.000000
H31a H -0.2633(3) 0.4720(2) 0.18471(19) 0.0518(8) Uiso 1.000000
H31b H -0.1943(3) 0.3806(2) 0.26394(19) 0.0518(8) Uiso 1.000000
C101 C 0.4134(3) 0.3621(2) 0.2526(2) 0.0525(8) Uani 1.000000
H10a H 0.4802(3) 0.3529(2) 0.2819(2) 0.0630(10) Uiso 1.000000
H10b H 0.3733(3) 0.4352(2) 0.2312(2) 0.0630(10) Uiso 1.000000
C26 C 0.4560(3) 0.3289(3) 0.1730(2) 0.0569(9) Uani 1.000000
H26a H 0.5127(3) 0.3676(3) 0.1302(2) 0.0683(10) Uiso 1.000000
H26b H 0.4946(3) 0.2555(3) 0.1943(2) 0.0683(10) Uiso 1.000000
C25 C 0.3893(3) 0.3282(3) 0.0458(2) 0.0592(9) Uani 1.000000
H25a H 0.4385(3) 0.2585(3) 0.0579(2) 0.0711(11) Uiso 1.000000
H25b H 0.4337(3) 0.3771(3) -0.0000(2) 0.0711(11) Uiso 1.000000
C24 C 0.2795(3) 0.3394(2) 0.0112(2) 0.0571(9) Uani 1.000000
H24a H 0.3012(3) 0.3246(2) -0.0442(2) 0.0685(11) Uiso 1.000000
H24b H 0.2350(3) 0.4112(2) -0.0055(2) 0.0685(11) Uiso 1.000000
C100 C 0.2556(3) 0.1652(2) 0.0977(2) 0.0519(8) Uani 1.000000
H10c H 0.3218(3) 0.1426(2) 0.1323(2) 0.0623(10) Uiso 1.000000
H10d H 0.2835(3) 0.1505(2) 0.0423(2) 0.0623(10) Uiso 1.000000
C22 C 0.1601(3) 0.1101(2) 0.1546(2) 0.0536(8) Uani 1.000000
H22a H 0.0924(3) 0.1358(2) 0.1209(2) 0.0643(10) Uiso 1.000000
H22b H 0.1886(3) 0.0361(2) 0.1683(2) 0.0643(10) Uiso 1.000000
C21 C 0.0310(3) 0.0821(2) 0.2941(2) 0.0501(8) Uani 1.000000
H21a H 0.0534(3) 0.0076(2) 0.3099(2) 0.0602(10) Uiso 1.000000
H21b H -0.0377(3) 0.1108(2) 0.2611(2) 0.0602(10) Uiso 1.000000
C20 C 0.0018(3) 0.1042(2) 0.3793(2) 0.0543(8) Uani 1.000000
H20a H -0.0614(3) 0.0719(2) 0.4190(2) 0.0651(10) Uiso 1.000000
H20b H 0.0705(3) 0.0752(2) 0.4123(2) 0.0651(10) Uiso 1.000000
C19 C -0.0683(3) 0.2418(3) 0.4349(2) 0.0610(9) Uani 1.000000
H19a H -0.1235(3) 0.2018(3) 0.4784(2) 0.0732(11) Uiso 1.000000
H19b H -0.1094(3) 0.3146(3) 0.4149(2) 0.0732(11) Uiso 1.000000
C18 C 0.0308(3) 0.2258(3) 0.4821(2) 0.0586(9) Uani 1.000000
H18a H 0.0022(3) 0.2489(3) 0.5330(2) 0.0703(11) Uiso 1.000000
H18b H 0.0695(3) 0.1525(3) 0.5066(2) 0.0703(11) Uiso 1.000000
C29 C -0.0093(3) 0.6031(2) 0.1167(2) 0.0436(7) Uani 1.000000
H29a H -0.0184(3) 0.6657(2) 0.1272(2) 0.0523(8) Uiso 1.000000
H29b H -0.0242(3) 0.6236(2) 0.0540(2) 0.0523(8) Uiso 1.000000
C30 C -0.0962(3) 0.5440(2) 0.1819(2) 0.0475(7) Uani 1.000000
H30a H -0.1752(3) 0.5888(2) 0.1775(2) 0.0570(9) Uiso 1.000000
H30b H -0.0786(3) 0.5196(2) 0.2444(2) 0.0570(9) Uiso 1.000000
C28 C 0.2919(3) 0.3311(2) 0.3944(2) 0.0508(8) Uani 1.000000
H28a H 0.3579(3) 0.3225(2) 0.4243(2) 0.0610(9) Uiso 1.000000
H28b H 0.2499(3) 0.4037(2) 0.3742(2) 0.0610(9) Uiso 1.000000
B15 B 0.5986(3) 0.1719(2) 0.7576(2) 0.0320(6) Uani 1.000000
H15a H 0.603(2) 0.093(2) 0.7846(18) 0.0384(8) Uiso 1.000000
B14 B 0.4976(3) 0.2590(2) 0.8048(2) 0.0318(6) Uani 1.000000
H14a H 0.438(2) 0.229(2) 0.8652(18) 0.0382(8) Uiso 1.000000
B18 B 0.6516(3) 0.2375(2) 0.8056(2) 0.0367(7) Uani 1.000000
H18 H 0.696(2) 0.193(2) 0.8677(19) 0.0440(8) Uiso 1.000000
B3 B 0.1117(3) 0.0967(2) 0.8761(2) 0.0361(7) Uani 1.000000
H3 H 0.029(2) 0.140(2) 0.8952(19) 0.0433(8) Uiso 1.000000
B8 B 0.2266(3) 0.0164(2) 0.9461(2) 0.0380(7) Uani 1.000000
H8a H 0.218(2) 0.001(2) 1.022(2) 0.0456(9) Uiso 1.000000
B11 B 0.3120(3) -0.0782(2) 0.8999(2) 0.0370(7) Uani 1.000000
H11 H 0.356(2) -0.156(2) 0.9428(19) 0.0444(9) Uiso 1.000000
B6 B 0.3796(3) -0.0120(2) 0.7876(2) 0.0331(7) Uani 1.000000
H6a H 0.467(2) -0.042(2) 0.7545(18) 0.0397(8) Uiso 1.000000
B4 B 0.1263(3) 0.0512(2) 0.7873(2) 0.0368(7) Uani 1.000000
H4a H 0.050(2) 0.074(2) 0.7501(19) 0.0441(8) Uiso 1.000000
B10 B 0.2499(3) -0.0564(2) 0.8016(2) 0.0380(7) Uani 1.000000
H10 H 0.251(2) -0.117(2) 0.7819(19) 0.0456(9) Uiso 1.000000
B9 B 0.1559(3) -0.0382(2) 0.8991(2) 0.0400(8) Uani 1.000000
H9 H 0.101(2) -0.085(2) 0.9393(19) 0.0480(9) Uiso 1.000000
B5 B 0.2639(3) 0.0661(2) 0.7191(2) 0.0324(7) Uani 1.000000
H5a H 0.267(2) 0.096(2) 0.6466(19) 0.0389(8) Uiso 1.000000
B2 B 0.2422(3) 0.1393(2) 0.8626(2) 0.0302(6) Uani 1.000000
H2 H 0.239(2) 0.212(2) 0.8704(17) 0.0362(7) Uiso 1.000000
B7 B 0.3644(3) 0.0329(2) 0.8766(2) 0.0332(7) Uani 1.000000
H7a H 0.446(2) 0.035(2) 0.8977(18) 0.0398(8) Uiso 1.000000
B12 B 0.5249(3) 0.3616(2) 0.6095(2) 0.0283(6) Uani 1.000000
H12a H 0.483(2) 0.3919(19) 0.5468(17) 0.0340(7) Uiso 1.000000
B16 B 0.5759(3) 0.4295(2) 0.6552(2) 0.0318(6) Uani 1.000000
H16 H 0.565(2) 0.516(2) 0.6212(17) 0.0382(8) Uiso 1.000000
B21 B 0.6995(3) 0.3446(2) 0.7130(2) 0.0364(7) Uani 1.000000
H21 H 0.769(2) 0.374(2) 0.7173(18) 0.0437(8) Uiso 1.000000
B20 B 0.6794(3) 0.3420(2) 0.6094(2) 0.0327(7) Uani 1.000000
H20 H 0.733(2) 0.361(2) 0.5459(19) 0.0393(8) Uiso 1.000000
B19 B 0.7252(3) 0.2242(2) 0.7016(2) 0.0353(7) Uani 1.000000
H19 H 0.806(2) 0.175(2) 0.6918(18) 0.0424(8) Uiso 1.000000
B17 B 0.5597(3) 0.3654(2) 0.7770(2) 0.0347(7) Uani 1.000000
H17 H 0.538(2) 0.406(2) 0.8229(18) 0.0417(8) Uiso 1.000000
B13 B 0.4514(3) 0.3771(2) 0.7127(2) 0.0298(6) Uani 1.000000
H13a H 0.359(2) 0.4232(19) 0.7118(17) 0.0358(7) Uiso 1.000000

loop_
_atom_site_aniso_label
_atom_site_aniso_U_11
_atom_site_aniso_U_22
_atom_site_aniso_U_33
_atom_site_aniso_U_12
_atom_site_aniso_U_13
_atom_site_aniso_U_23
K1 0.0394(3) 0.0327(3) 0.0337(3) -0.0086(2) -0.0042(3) -0.0134(2)
O1 0.0608(14) 0.0588(13) 0.0394(11) -0.0275(11) 0.0026(10) -0.0211(10)
O12 0.0418(11) 0.0326(10) 0.0425(11) -0.0042(8) -0.0055(9) -0.0115(8)
O8 0.0545(12) 0.0293(9) 0.0390(11) -0.0071(9) -0.0093(9) -0.0124(8)
O7 0.0397(11) 0.0398(10) 0.0546(12) -0.0077(9) -0.0026(9) -0.0262(9)
O5 0.0408(12) 0.0498(12) 0.0464(12) -0.0049(9) 0.0013(9) -0.0201(10)
O4 0.0709(15) 0.0315(10) 0.0398(11) -0.0003(10) -0.0131(10) -0.0157(9)
O3 0.0595(13) 0.0384(11) 0.0456(12) -0.0107(10) -0.0137(10) -0.0171(9)
O2 0.0559(13) 0.0499(12) 0.0439(12) -0.0213(10) 0.0007(10) -0.0169(10)
O6 0.0539(13) 0.0396(11) 0.0467(12) -0.0111(9) -0.0115(10) -0.0189(9)
C6 0.071(2) 0.067(2) 0.067(2) -0.0034(18) -0.0038(19) -0.052(2)
C7 0.065(2) 0.0449(18) 0.066(2) -0.0052(16) -0.0033(18) -0.0351(17)
C8 0.0462(17) 0.0369(15) 0.0441(17) -0.0047(13) -0.0007(13) -0.0215(13)
C3 0.0281(13) 0.0388(14) 0.0342(14) -0.0074(11) 0.0039(11) -0.0199(12)
C2 0.0263(13) 0.0268(12) 0.0298(13) -0.0033(10) -0.0009(10) -0.0113(10)
C1 0.0259(12) 0.0261(12) 0.0234(12) -0.0058(10) 0.0020(10) -0.0109(10)
B1 0.0303(15) 0.0248(13) 0.0242(14) -0.0080(11) -0.0009(11) -0.0095(11)
C16 0.0315(13) 0.0274(12) 0.0260(12) -0.0071(10) -0.0029(10) -0.0128(10)
C11 0.0308(13) 0.0269(12) 0.0283(13) -0.0067(10) -0.0021(11) -0.0123(10)
C12 0.0295(14) 0.0373(14) 0.0378(15) -0.0099(11) -0.0021(12) -0.0158(12)
C13 0.0298(14) 0.0361(14) 0.0417(15) 0.0001(11) -0.0114(12) -0.0154(12)
C4 0.0453(17) 0.0434(16) 0.0362(15) -0.0029(13) 0.0011(13) -0.0192(13)
C5 0.060(2) 0.070(2) 0.0393(17) -0.0005(17) -0.0052(15) -0.0304(17)
C9 0.0277(13) 0.0243(12) 0.0304(13) -0.0045(10) -0.0014(10) -0.0125(10)
C15 0.0328(14) 0.0282(12) 0.0299(13) -0.0088(10) -0.0052(11) -0.0098(11)
C14 0.0398(16) 0.0287(13) 0.0366(14) -0.0047(11) -0.0119(12) -0.0083(11)
C10 0.0270(13) 0.0272(12) 0.0321(13) -0.0095(10) 0.0004(10) -0.0140(10)
C17 0.075(2) 0.0504(18) 0.0400(17) -0.0131(16) -0.0158(16) -0.0225(15)
C40 0.0503(18) 0.0406(16) 0.0474(17) -0.0155(14) -0.0094(14) -0.0176(13)
C39 0.0473(17) 0.0326(14) 0.0489(17) -0.0138(12) -0.0045(14) -0.0171(13)
C32 0.0528(18) 0.0339(14) 0.0399(16) -0.0145(13) -0.0074(14) -0.0060(12)
C31 0.0441(17) 0.0445(16) 0.0353(15) -0.0113(13) -0.0026(13) -0.0105(13)
C101 0.0428(18) 0.0486(18) 0.069(2) -0.0163(14) -0.0156(16) -0.0167(16)
C26 0.0406(18) 0.056(2) 0.067(2) -0.0092(15) -0.0033(16) -0.0199(17)
C25 0.066(2) 0.058(2) 0.0456(18) -0.0117(17) 0.0159(17) -0.0250(16)
C24 0.083(3) 0.0468(18) 0.0355(17) -0.0080(17) -0.0001(17) -0.0189(14)
C100 0.072(2) 0.0366(15) 0.0433(17) 0.0082(15) -0.0180(16) -0.0207(14)
C22 0.079(2) 0.0330(15) 0.0528(19) -0.0023(15) -0.0224(17) -0.0201(14)
C21 0.0545(19) 0.0318(15) 0.066(2) -0.0148(14) -0.0207(16) -0.0101(14)
C20 0.053(2) 0.0492(18) 0.0495(19) -0.0183(15) -0.0091(15) -0.0031(15)
C19 0.060(2) 0.080(2) 0.0424(18) -0.0188(19) 0.0070(16) -0.0280(18)
C18 0.071(2) 0.070(2) 0.0382(17) -0.0263(19) 0.0092(16) -0.0247(16)
C29 0.0460(17) 0.0340(15) 0.0513(18) -0.0021(13) -0.0070(14) -0.0214(13)
C30 0.0524(19) 0.0428(16) 0.0517(18) -0.0071(14) 0.0007(15) -0.0285(15)
C28 0.063(2) 0.0472(17) 0.0541(19) -0.0074(15) -0.0210(16) -0.0270(15)
B15 0.0314(16) 0.0306(15) 0.0294(15) -0.0066(12) -0.0036(12) -0.0077(12)
B14 0.0393(17) 0.0342(15) 0.0246(14) -0.0122(13) -0.0029(13) -0.0117(12)
B18 0.0386(18) 0.0371(16) 0.0356(16) -0.0104(14) -0.0103(14) -0.0111(14)
B3 0.0373(18) 0.0289(15) 0.0369(17) -0.0119(13) 0.0086(14) -0.0116(13)
B8 0.0474(19) 0.0283(15) 0.0331(16) -0.0125(14) 0.0027(14) -0.0084(13)
B11 0.0464(19) 0.0261(15) 0.0342(16) -0.0107(13) 0.0014(14) -0.0092(13)
B6 0.0406(18) 0.0219(13) 0.0347(16) -0.0077(12) 0.0033(14) -0.0126(12)
B4 0.0353(17) 0.0309(15) 0.0486(19) -0.0152(13) -0.0010(15) -0.0164(14)
B10 0.0471(19) 0.0262(15) 0.0446(18) -0.0155(13) 0.0027(15) -0.0166(14)
B9 0.0440(19) 0.0312(16) 0.0459(19) -0.0197(14) 0.0094(15) -0.0161(14)
B5 0.0406(18) 0.0293(15) 0.0330(16) -0.0118(13) -0.0004(13) -0.0169(13)
B2 0.0350(16) 0.0261(14) 0.0280(14) -0.0083(12) -0.0001(12) -0.0101(12)
B7 0.0414(18) 0.0254(14) 0.0294(15) -0.0083(13) -0.0034(13) -0.0074(12)
B12 0.0293(15) 0.0240(13) 0.0293(15) -0.0062(11) -0.0008(12) -0.0094(12)
B16 0.0325(16) 0.0291(15) 0.0348(16) -0.0092(12) -0.0030(13) -0.0124(13)
B21 0.0310(16) 0.0376(16) 0.0416(17) -0.0113(13) -0.0072(14) -0.0125(14)
B20 0.0316(16) 0.0315(15) 0.0340(16) -0.0100(12) 0.0005(13) -0.0119(13)
B19 0.0260(15) 0.0347(16) 0.0426(18) -0.0042(13) -0.0070(14) -0.0129(14)
B17 0.0403(18) 0.0355(16) 0.0347(16) -0.0129(13) -0.0041(14) -0.0169(13)
B13 0.0325(16) 0.0281(14) 0.0316(15) -0.0066(12) -0.0032(13) -0.0146(12)

loop_
_atom_type_symbol
_atom_type_scat_dispersion_real
_atom_type_scat_dispersion_imag
_atom_type_scat_Cromer_Mann_a1
_atom_type_scat_Cromer_Mann_a2
_atom_type_scat_Cromer_Mann_a3
_atom_type_scat_Cromer_Mann_a4
_atom_type_scat_Cromer_Mann_b1
_atom_type_scat_Cromer_Mann_b2
_atom_type_scat_Cromer_Mann_b3
_atom_type_scat_Cromer_Mann_b4
_atom_type_scat_Cromer_Mann_c
_atom_type_scat_source
_atom_type_scat_dispersion_source
B 0.00156 0.00068 2.05450 1.33260 1.09790 0.70680 23.21850 1.02100 60.34980 0.14030 -0.19320 'International Tables Volume C Table 6.1.1.4 (pp. 500-502)' 'Brennan, Cowan, Rev. Sci. Instrum., 1992, 63, 850'
C 0.00313 0.00162 2.31000 1.02000 1.58860 0.86500 20.84390 10.20750 0.56870 51.65120 0.21560 'International Tables Volume C Table 6.1.1.4 (pp. 500-502)' 'Brennan, Cowan, Rev. Sci. Instrum., 1992, 63, 850'
H 0.00000 0.00000 0.49300 0.32291 0.14019 0.04081 10.51090 26.12570 3.14236 57.79970 0.00304 'International Tables Volume C Table 6.1.1.4 (pp. 500-502)' 'Brennan, Cowan, Rev. Sci. Instrum., 1992, 63, 850'
K 0.20133 0.25084 8.21860 7.43980 1.05190 0.86590 12.79490 0.77480 213.18700 41.68410 1.42280 'International Tables Volume C Table 6.1.1.4 (pp. 500-502)' 'Brennan, Cowan, Rev. Sci. Instrum., 1992, 63, 850'
O 0.01085 0.00610 3.04850 2.28680 1.54630 0.86700 13.27710 5.70110 0.32390 32.90890 0.25080 'International Tables Volume C Table 6.1.1.4 (pp. 500-502)' 'Brennan, Cowan, Rev. Sci. Instrum., 1992, 63, 850'

loop_
_citation_id
_citation_doi
_citation_year
1 10.26434/chemrxiv-2025-04xgt 2025

loop_
_geom_angle_atom_site_label_1
_geom_angle_atom_site_label_2
_geom_angle_atom_site_label_3
_geom_angle
_geom_angle_site_symmetry_1
_geom_angle_site_symmetry_3
_geom_angle_publ_flag
O12 K1 O1 108.92(6) . . ?
O7 K1 O1 107.56(6) . . ?
O7 K1 O12 59.59(5) . . ?
O5 K1 O1 115.58(6) . . ?
O5 K1 O12 75.62(6) . . ?
O5 K1 O7 125.51(6) . . ?
O4 K1 O1 153.40(6) . . ?
O4 K1 O12 96.16(6) . . ?
O4 K1 O7 92.51(6) . . ?
O4 K1 O5 61.50(6) . . ?
O3 K1 O1 98.90(6) . . ?
O3 K1 O12 150.25(6) . . ?
O3 K1 O7 102.48(6) . . ?
O3 K1 O5 102.06(6) . . ?
O3 K1 O4 58.85(6) . . ?
O2 K1 O1 58.53(6) . . ?
O2 K1 O12 129.93(6) . . ?
O2 K1 O7 77.61(6) . . ?
O2 K1 O5 154.31(6) . . ?
O2 K1 O4 111.38(6) . . ?
O2 K1 O3 57.91(6) . . ?
O6 K1 O1 57.61(6) . . ?
O6 K1 O12 94.80(6) . . ?
O6 K1 O7 146.49(6) . . ?
O6 K1 O5 57.98(6) . . ?
O6 K1 O4 112.85(6) . . ?
O6 K1 O3 109.23(6) . . ?
O6 K1 O2 110.36(6) . . ?
C24 K1 O1 156.50(8) . . ?
C24 K1 O12 78.01(7) . . ?
C24 K1 O7 95.37(7) . . ?
C24 K1 O5 42.97(7) . . ?
C24 K1 O4 23.07(7) . . ?
C24 K1 O3 80.64(7) . . ?
C24 K1 O2 134.36(7) . . ?
C24 K1 O6 100.09(8) . . ?
C30 K1 O1 94.80(7) . . ?
C30 K1 O12 43.49(6) . . ?
C30 K1 O7 24.09(6) . . ?
C30 K1 O5 118.56(7) . . ?
C30 K1 O4 109.83(7) . . ?
C30 K1 O3 125.49(7) . . ?
C30 K1 O2 87.12(7) . . ?
C30 K1 O6 122.43(7) . . ?
C30 K1 C24 104.62(8) . . ?
C17 O1 K1 120.24(17) . . ?
C18 O1 K1 121.26(17) . . ?
C18 O1 C17 110.6(2) . . ?
C40 O12 K1 129.68(16) . . ?
C29 O12 K1 117.02(15) . . ?
C29 O12 C40 113.3(2) . . ?
C32 O8 C39 112.9(2) . 2_565 ?
C31 O7 K1 118.20(15) . . ?
C30 O7 K1 99.03(16) . . ?
C30 O7 C31 113.8(2) . . ?
C26 O5 K1 122.27(18) . . ?
C25 O5 K1 117.59(18) . . ?
C25 O5 C26 113.7(2) . . ?
C24 O4 K1 107.72(16) . . ?
C100 O4 K1 113.10(16) . . ?
C100 O4 C24 114.5(2) . . ?
C22 O3 K1 116.65(16) . . ?
C21 O3 K1 118.89(17) . . ?
C21 O3 C22 112.7(2) . . ?
C20 O2 K1 114.53(17) . . ?
C19 O2 K1 109.88(18) . . ?
C19 O2 C20 114.0(2) . . ?
C101 O6 K1 109.30(16) . . ?
C28 O6 K1 110.02(16) . . ?
C28 O6 C101 111.8(2) . . ?
C7 C6 H6 120.26(19) . . ?
C5 C6 H6 120.26(19) . . ?
C5 C6 C7 119.5(3) . . ?
H7 C7 C6 120.20(19) . . ?
C8 C7 C6 119.6(3) . . ?
C8 C7 H7 120.20(19) . . ?
H8 C8 C7 119.37(19) . . ?
C3 C8 C7 121.3(3) . . ?
C3 C8 H8 119.37(16) . . ?
C2 C3 C8 121.0(2) . . ?
C4 C3 C8 118.6(3) . . ?
C4 C3 C2 120.4(2) . . ?
C1 C2 C3 118.84(19) . . ?
B15 C2 C3 118.7(2) . . ?
B15 C2 C1 60.01(15) . . ?
B12 C2 C3 117.8(2) . . ?
B12 C2 C1 60.20(14) . . ?
B12 C2 B15 111.18(19) . . ?
B20 C2 C3 120.8(2) . . ?
B20 C2 C1 110.57(18) . . ?
B20 C2 B15 113.1(2) . . ?
B20 C2 B12 62.66(16) . . ?
B19 C2 C3 121.3(2) . . ?
B19 C2 C1 110.45(19) . . ?
B19 C2 B15 62.66(17) . . ?
B19 C2 B12 113.1(2) . . ?
B19 C2 B20 62.14(17) . . ?
B1 C1 C2 116.37(19) . . ?
B15 C1 C2 59.12(14) . . ?
B15 C1 B1 121.24(19) . . ?
B14 C1 C2 107.57(18) . . ?
B14 C1 B1 128.2(2) . . ?
B14 C1 B15 61.59(16) . . ?
B12 C1 C2 59.05(14) . . ?
B12 C1 B1 114.12(19) . . ?
B12 C1 B15 109.47(18) . . ?
B12 C1 B14 111.24(19) . . ?
B13 C1 C2 107.56(18) . . ?
B13 C1 B1 123.14(19) . . ?
B13 C1 B15 111.47(19) . . ?
B13 C1 B14 62.00(16) . . ?
B13 C1 B12 61.45(15) . . ?
H1 B1 C1 107.01(13) . . ?
C16 B1 C1 116.7(2) . . ?
C16 B1 H1 107.01(13) . . ?
C9 B1 C1 117.47(19) . . ?
C9 B1 H1 107.01(13) . . ?
C9 B1 C16 100.94(19) . . ?
C11 C16 B1 113.5(2) . . ?
C15 C16 B1 130.3(2) . . ?
C15 C16 C11 115.9(2) . . ?
C12 C11 C16 123.6(2) . . ?
C10 C11 C16 113.3(2) . . ?
C10 C11 C12 123.1(2) . . ?
H12 C12 C11 120.64(15) . . ?
C13 C12 C11 118.7(2) . . ?
C13 C12 H12 120.64(15) . . ?
H13 C13 C12 120.18(15) . . ?
C14 C13 C12 119.6(2) . . ?
C14 C13 H13 120.18(15) . . ?
H4 C4 C3 120.02(16) . . ?
C5 C4 C3 120.0(3) . . ?
C5 C4 H4 120.02(18) . . ?
C4 C5 C6 121.0(3) . . ?
H5 C5 C6 119.48(19) . . ?
H5 C5 C4 119.48(18) . . ?
C10 C9 B1 104.61(17) . . ?
B6 C9 B1 129.6(2) . . ?
B6 C9 C10 108.67(19) . . ?
B5 C9 B1 107.70(19) . . ?
B5 C9 C10 60.37(15) . . ?
B5 C9 B6 61.35(17) . . ?
B2 C9 B1 117.21(19) . . ?
B2 C9 C10 60.32(15) . . ?
B2 C9 B6 111.95(19) . . ?
B2 C9 B5 111.7(2) . . ?
B7 C9 B1 137.6(2) . . ?
B7 C9 C10 108.12(19) . . ?
B7 C9 B6 62.00(16) . . ?
B7 C9 B5 111.54(19) . . ?
B7 C9 B2 61.06(16) . . ?
H15 C15 C16 119.43(15) . . ?
C14 C15 C16 121.1(2) . . ?
C14 C15 H15 119.43(15) . . ?
C15 C14 C13 121.0(2) . . ?
H14 C14 C13 119.50(15) . . ?
H14 C14 C15 119.50(15) . . ?
C9 C10 C11 106.83(18) . . ?
B3 C10 C11 127.2(2) . . ?
B3 C10 C9 113.4(2) . . ?
B4 C10 C11 127.9(2) . . ?
B4 C10 C9 112.94(19) . . ?
B4 C10 B3 63.15(18) . . ?
B5 C10 C11 113.7(2) . . ?
B5 C10 C9 61.88(16) . . ?
B5 C10 B3 114.78(19) . . ?
B5 C10 B4 62.42(17) . . ?
B2 C10 C11 112.86(19) . . ?
B2 C10 C9 61.52(15) . . ?
B2 C10 B3 63.34(17) . . ?
B2 C10 B4 115.1(2) . . ?
B2 C10 B5 113.9(2) . . ?
H17a C17 O1 109.69(16) . . ?
H17b C17 O1 109.69(15) . . ?
H17b C17 H17a 108.2 . . ?
C28 C17 O1 109.9(2) . . ?
C28 C17 H17a 109.69(16) . . ?
C28 C17 H17b 109.69(18) . . ?
H40a C40 O12 108.53(14) . . ?
H40b C40 O12 108.53(15) . . ?
H40b C40 H40a 107.5 . . ?
C39 C40 O12 115.0(2) . . ?
C39 C40 H40a 108.53(16) . . ?
C39 C40 H40b 108.53(15) . . ?
C40 C39 O8 109.7(2) . 2_565 ?
H39a C39 O8 109.73(14) . 2_565 ?
H39a C39 C40 109.73(16) . . ?
H39b C39 O8 109.73(14) . 2_565 ?
H39b C39 C40 109.73(15) . . ?
H39b C39 H39a 108.2 . . ?
H32a C32 O8 109.82(15) . . ?
H32b C32 O8 109.82(14) . . ?
H32b C32 H32a 108.3 . . ?
C31 C32 O8 109.3(2) . . ?
C31 C32 H32a 109.82(16) . . ?
C31 C32 H32b 109.82(16) . . ?
C32 C31 O7 109.0(2) . . ?
H31a C31 O7 109.89(14) . . ?
H31a C31 C32 109.89(16) . . ?
H31b C31 O7 109.89(14) . . ?
H31b C31 C32 109.89(15) . . ?
H31b C31 H31a 108.3 . . ?
H10a C101 O6 109.66(15) . . ?
H10b C101 O6 109.66(15) . . ?
H10b C101 H10a 108.2 . . ?
C26 C101 O6 110.0(3) . . ?
C26 C101 H10a 109.66(17) . . ?
C26 C101 H10b 109.66(18) . . ?
C101 C26 O5 108.6(3) . . ?
H26a C26 O5 109.97(16) . . ?
H26a C26 C101 109.97(17) . . ?
H26b C26 O5 109.97(16) . . ?
H26b C26 C101 109.97(18) . . ?
H26b C26 H26a 108.3 . . ?
H25a C25 O5 109.91(16) . . ?
H25b C25 O5 109.91(16) . . ?
H25b C25 H25a 108.3 . . ?
C24 C25 O5 108.9(3) . . ?
C24 C25 H25a 109.91(18) . . ?
C24 C25 H25b 109.91(18) . . ?
O4 C24 K1 49.21(13) . . ?
C25 C24 K1 87.08(18) . . ?
C25 C24 O4 114.6(3) . . ?
H24a C24 K1 157.60(6) . . ?
H24a C24 O4 108.60(15) . . ?
H24a C24 C25 108.60(17) . . ?
H24b C24 K1 81.15(5) . . ?
H24b C24 O4 108.60(16) . . ?
H24b C24 C25 108.60(18) . . ?
H24b C24 H24a 107.6 . . ?
H10c C100 O4 110.34(16) . . ?
H10d C100 O4 110.34(15) . . ?
H10d C100 H10c 108.6 . . ?
C22 C100 O4 106.9(3) . . ?
C22 C100 H10c 110.34(17) . . ?
C22 C100 H10d 110.34(16) . . ?
C100 C22 O3 108.8(2) . . ?
H22a C22 O3 109.93(16) . . ?
H22a C22 C100 109.93(17) . . ?
H22b C22 O3 109.93(14) . . ?
H22b C22 C100 109.93(16) . . ?
H22b C22 H22a 108.3 . . ?
H21a C21 O3 109.83(14) . . ?
H21b C21 O3 109.83(14) . . ?
H21b C21 H21a 108.3 . . ?
C20 C21 O3 109.2(2) . . ?
C20 C21 H21a 109.83(16) . . ?
C20 C21 H21b 109.83(17) . . ?
C21 C20 O2 109.8(2) . . ?
H20a C20 O2 109.70(16) . . ?
H20a C20 C21 109.70(17) . . ?
H20b C20 O2 109.70(16) . . ?
H20b C20 C21 109.70(17) . . ?
H20b C20 H20a 108.2 . . ?
H19a C19 O2 108.78(17) . . ?
H19b C19 O2 108.78(17) . . ?
H19b C19 H19a 107.7 . . ?
C18 C19 O2 113.9(3) . . ?
C18 C19 H19a 108.78(18) . . ?
C18 C19 H19b 108.8(2) . . ?
C19 C18 O1 108.7(3) . . ?
H18a C18 O1 109.95(16) . . ?
H18a C18 C19 109.95(19) . . ?
H18b C18 O1 109.95(18) . . ?
H18b C18 C19 109.9(2) . . ?
H18b C18 H18a 108.3 . . ?
H29a C29 O12 109.55(14) . . ?
H29b C29 O12 109.55(15) . . ?
H29b C29 H29a 108.1 . . ?
C30 C29 O12 110.5(2) . . ?
C30 C29 H29a 109.55(16) . . ?
C30 C29 H29b 109.55(17) . . ?
O7 C30 K1 56.88(13) . . ?
C29 C30 K1 86.98(16) . . ?
C29 C30 O7 109.5(2) . . ?
H30a C30 K1 162.18(5) . . ?
H30a C30 O7 109.76(15) . . ?
H30a C30 C29 109.76(16) . . ?
H30b C30 K1 69.93(5) . . ?
H30b C30 O7 109.76(15) . . ?
H30b C30 C29 109.76(17) . . ?
H30b C30 H30a 108.2 . . ?
C17 C28 O6 109.6(2) . . ?
H28a C28 O6 109.75(15) . . ?
H28a C28 C17 109.75(17) . . ?
H28b C28 O6 109.75(15) . . ?
H28b C28 C17 109.75(18) . . ?
H28b C28 H28a 108.2 . . ?
C1 B15 C2 60.87(14) . . ?
H15a B15 C2 120.7(15) . . ?
H15a B15 C1 120.2(14) . . ?
B14 B15 C2 106.6(2) . . ?
B14 B15 C1 58.56(15) . . ?
B14 B15 H15a 123.5(15) . . ?
B18 B15 C2 105.3(2) . . ?
B18 B15 C1 106.5(2) . . ?
B18 B15 H15a 125.4(15) . . ?
B18 B15 B14 60.10(18) . . ?
B19 B15 C2 58.37(16) . . ?
B19 B15 C1 107.73(19) . . ?
B19 B15 H15a 122.3(15) . . ?
B19 B15 B14 107.7(2) . . ?
B19 B15 B18 59.51(18) . . ?
B15 B14 C1 59.86(16) . . ?
H14a B14 C1 118.5(14) . . ?
H14a B14 B15 119.0(14) . . ?
B18 B14 C1 107.7(2) . . ?
B18 B14 B15 60.32(18) . . ?
B18 B14 H14a 123.8(14) . . ?
B17 B14 C1 107.1(2) . . ?
B17 B14 B15 108.2(2) . . ?
B17 B14 H14a 125.7(14) . . ?
B17 B14 B18 60.23(18) . . ?
B13 B14 C1 59.15(15) . . ?
B13 B14 B15 107.8(2) . . ?
B13 B14 H14a 121.6(14) . . ?
B13 B14 B18 108.4(2) . . ?
B13 B14 B17 60.17(16) . . ?
B14 B18 B15 59.58(17) . . ?
H18 B18 B15 119.9(14) . . ?
H18 B18 B14 123.8(14) . . ?
B21 B18 B15 107.7(2) . . ?
B21 B18 B14 107.2(2) . . ?
B21 B18 H18 122.2(14) . . ?
B19 B18 B15 60.37(18) . . ?
B19 B18 B14 108.0(2) . . ?
B19 B18 H18 118.5(15) . . ?
B19 B18 B21 59.99(18) . . ?
B17 B18 B15 107.3(2) . . ?
B17 B18 B14 59.76(17) . . ?
B17 B18 H18 125.3(15) . . ?
B17 B18 B21 59.36(17) . . ?
B17 B18 B19 107.6(2) . . ?
H3 B3 C10 118.3(15) . . ?
B8 B3 C10 104.3(2) . . ?
B8 B3 H3 127.7(15) . . ?
B4 B3 C10 58.61(16) . . ?
B4 B3 H3 119.4(15) . . ?
B4 B3 B8 107.8(2) . . ?
B9 B3 C10 104.1(2) . . ?
B9 B3 H3 128.1(15) . . ?
B9 B3 B8 60.16(18) . . ?
B9 B3 B4 59.58(18) . . ?
B2 B3 C10 58.73(16) . . ?
B2 B3 H3 119.6(15) . . ?
B2 B3 B8 59.31(17) . . ?
B2 B3 B4 107.7(2) . . ?
B2 B3 B9 107.2(2) . . ?
H8a B8 B3 123.2(14) . . ?
B11 B8 B3 107.9(2) . . ?
B11 B8 H8a 122.1(14) . . ?
B9 B8 B3 59.75(18) . . ?
B9 B8 H8a 124.9(14) . . ?
B9 B8 B11 60.00(19) . . ?
B2 B8 B3 60.59(17) . . ?
B2 B8 H8a 119.9(14) . . ?
B2 B8 B11 107.3(2) . . ?
B2 B8 B9 107.9(2) . . ?
B7 B8 B3 107.9(2) . . ?
B7 B8 H8a 119.1(14) . . ?
B7 B8 B11 59.91(17) . . ?
B7 B8 B9 107.8(2) . . ?
B7 B8 B2 59.18(16) . . ?
H11 B11 B8 122.3(15) . . ?
B6 B11 B8 108.1(2) . . ?
B6 B11 H11 120.7(15) . . ?
B10 B11 B8 108.1(2) . . ?
B10 B11 H11 121.4(15) . . ?
B10 B11 B6 60.45(18) . . ?
B9 B11 B8 59.95(19) . . ?
B9 B11 H11 122.6(14) . . ?
B9 B11 B6 108.2(2) . . ?
B9 B11 B10 59.98(19) . . ?
B7 B11 B8 60.15(17) . . ?
B7 B11 H11 121.4(14) . . ?
B7 B11 B6 59.64(17) . . ?
B7 B11 B10 108.0(2) . . ?
B7 B11 B9 107.9(2) . . ?
B11 B6 C9 105.7(2) . . ?
H6a B6 C9 120.6(13) . . ?
H6a B6 B11 126.0(13) . . ?
B10 B6 C9 105.8(2) . . ?
B10 B6 B11 59.62(18) . . ?
B10 B6 H6a 123.5(14) . . ?
B5 B6 C9 59.93(15) . . ?
B5 B6 B11 106.8(2) . . ?
B5 B6 H6a 119.1(13) . . ?
B5 B6 B10 58.88(17) . . ?
B7 B6 C9 58.99(15) . . ?
B7 B6 B11 60.09(17) . . ?
B7 B6 H6a 122.6(14) . . ?
B7 B6 B10 107.7(2) . . ?
B7 B6 B5 108.0(2) . . ?
B3 B4 C10 58.25(16) . . ?
H4a B4 C10 114.4(14) . . ?
H4a B4 B3 118.7(15) . . ?
B10 B4 C10 104.5(2) . . ?
B10 B4 B3 108.4(2) . . ?
B10 B4 H4a 129.6(14) . . ?
B9 B4 C10 104.2(2) . . ?
B9 B4 B3 60.05(18) . . ?
B9 B4 H4a 131.7(14) . . ?
B9 B4 B10 60.39(18) . . ?
B5 B4 C10 59.25(16) . . ?
B5 B4 B3 108.2(2) . . ?
B5 B4 H4a 116.5(14) . . ?
B5 B4 B10 59.18(17) . . ?
B5 B4 B9 107.6(2) . . ?
B6 B10 B11 59.94(18) . . ?
B4 B10 B11 107.8(2) . . ?
B4 B10 B6 108.1(2) . . ?
H10 B10 B11 122.8(15) . . ?
H10 B10 B6 122.6(15) . . ?
H10 B10 B4 120.6(15) . . ?
B9 B10 B11 60.07(19) . . ?
B9 B10 B6 107.9(2) . . ?
B9 B10 B4 59.54(19) . . ?
B9 B10 H10 121.7(15) . . ?
B5 B10 B11 107.8(2) . . ?
B5 B10 B6 59.82(17) . . ?
B5 B10 B4 60.36(17) . . ?
B5 B10 H10 121.2(15) . . ?
B5 B10 B9 107.8(2) . . ?
B8 B9 B3 60.09(18) . . ?
B11 B9 B3 108.2(2) . . ?
B11 B9 B8 60.05(18) . . ?
B4 B9 B3 60.37(18) . . ?
B4 B9 B8 108.4(2) . . ?
B4 B9 B11 108.1(2) . . ?
B10 B9 B3 108.4(2) . . ?
B10 B9 B8 108.2(2) . . ?
B10 B9 B11 59.95(19) . . ?
B10 B9 B4 60.07(18) . . ?
H9 B9 B3 120.1(16) . . ?
H9 B9 B8 121.3(16) . . ?
H9 B9 B11 122.9(16) . . ?
H9 B9 B4 120.9(16) . . ?
H9 B9 B10 122.6(16) . . ?
C10 B5 C9 57.75(14) . . ?
B6 B5 C9 58.73(15) . . ?
B6 B5 C10 104.5(2) . . ?
B4 B5 C9 106.2(2) . . ?
B4 B5 C10 58.33(16) . . ?
B4 B5 B6 109.3(2) . . ?
B10 B5 C9 106.7(2) . . ?
B10 B5 C10 104.8(2) . . ?
B10 B5 B6 61.30(18) . . ?
B10 B5 B4 60.45(17) . . ?
H5a B5 C9 119.2(14) . . ?
H5a B5 C10 115.6(14) . . ?
H5a B5 B6 128.5(14) . . ?
H5a B5 B4 118.6(14) . . ?
H5a B5 B10 129.9(14) . . ?
C10 B2 C9 58.16(15) . . ?
B3 B2 C9 106.2(2) . . ?
B3 B2 C10 57.93(16) . . ?
B8 B2 C9 106.8(2) . . ?
B8 B2 C10 104.3(2) . . ?
B8 B2 B3 60.10(17) . . ?
H2 B2 C9 116.9(13) . . ?
H2 B2 C10 117.3(13) . . ?
H2 B2 B3 122.3(13) . . ?
H2 B2 B8 130.6(13) . . ?
B7 B2 C9 59.24(15) . . ?
B7 B2 C10 105.0(2) . . ?
B7 B2 B3 108.9(2) . . ?
B7 B2 B8 61.01(17) . . ?
B7 B2 H2 125.2(13) . . ?
B8 B7 C9 106.3(2) . . ?
B11 B7 C9 105.9(2) . . ?
B11 B7 B8 59.94(18) . . ?
B6 B7 C9 59.02(15) . . ?
B6 B7 B8 108.4(2) . . ?
B6 B7 B11 60.27(17) . . ?
B2 B7 C9 59.70(15) . . ?
B2 B7 B8 59.81(17) . . ?
B2 B7 B11 107.8(2) . . ?
B2 B7 B6 108.4(2) . . ?
H7a B7 C9 116.4(13) . . ?
H7a B7 B8 127.6(14) . . ?
H7a B7 B11 127.8(13) . . ?
H7a B7 B6 118.8(14) . . ?
H7a B7 B2 119.0(13) . . ?
C1 B12 C2 60.75(14) . . ?
H12a B12 C2 118.2(13) . . ?
H12a B12 C1 117.7(13) . . ?
B16 B12 C2 105.4(2) . . ?
B16 B12 C1 106.4(2) . . ?
B16 B12 H12a 128.6(13) . . ?
B20 B12 C2 58.34(15) . . ?
B20 B12 C1 107.58(19) . . ?
B20 B12 H12a 123.2(13) . . ?
B20 B12 B16 59.73(17) . . ?
B13 B12 C2 106.66(19) . . ?
B13 B12 C1 58.61(15) . . ?
B13 B12 H12a 124.0(13) . . ?
B13 B12 B16 59.99(17) . . ?
B13 B12 B20 107.8(2) . . ?
H16 B16 B12 121.2(13) . . ?
B21 B16 B12 108.1(2) . . ?
B21 B16 H16 123.1(13) . . ?
B20 B16 B12 60.61(17) . . ?
B20 B16 H16 123.1(13) . . ?
B20 B16 B21 59.81(18) . . ?
B17 B16 B12 107.8(2) . . ?
B17 B16 H16 121.3(13) . . ?
B17 B16 B21 59.55(18) . . ?
B17 B16 B20 107.6(2) . . ?
B13 B16 B12 60.02(16) . . ?
B13 B16 H16 119.8(13) . . ?
B13 B16 B21 107.9(2) . . ?
B13 B16 B20 108.6(2) . . ?
B13 B16 B17 60.01(17) . . ?
B16 B21 B18 108.2(2) . . ?
H21 B21 B18 121.9(14) . . ?
H21 B21 B16 120.9(14) . . ?
B20 B21 B18 107.7(2) . . ?
B20 B21 B16 59.98(17) . . ?
B20 B21 H21 122.4(15) . . ?
B19 B21 B18 59.60(18) . . ?
B19 B21 B16 107.7(2) . . ?
B19 B21 H21 123.2(14) . . ?
B19 B21 B20 59.79(17) . . ?
B17 B21 B18 60.22(18) . . ?
B17 B21 B16 60.41(17) . . ?
B17 B21 H21 120.3(15) . . ?
B17 B21 B20 108.4(2) . . ?
B17 B21 B19 107.9(2) . . ?
B12 B20 C2 59.00(15) . . ?
B16 B20 C2 105.9(2) . . ?
B16 B20 B12 59.67(16) . . ?
B21 B20 C2 106.1(2) . . ?
B21 B20 B12 107.7(2) . . ?
B21 B20 B16 60.22(17) . . ?
H20 B20 C2 116.8(15) . . ?
H20 B20 B12 118.5(14) . . ?
H20 B20 B16 126.7(14) . . ?
H20 B20 B21 128.2(15) . . ?
B19 B20 C2 58.93(16) . . ?
B19 B20 B12 107.5(2) . . ?
B19 B20 B16 108.4(2) . . ?
B19 B20 B21 60.39(18) . . ?
B19 B20 H20 120.2(14) . . ?
B15 B19 C2 58.97(16) . . ?
B18 B19 C2 106.3(2) . . ?
B18 B19 B15 60.12(18) . . ?
B21 B19 C2 105.6(2) . . ?
B21 B19 B15 107.9(2) . . ?
B21 B19 B18 60.41(18) . . ?
B20 B19 C2 58.93(16) . . ?
B20 B19 B15 107.5(2) . . ?
B20 B19 B18 108.4(2) . . ?
B20 B19 B21 59.83(17) . . ?
H19 B19 C2 116.5(15) . . ?
H19 B19 B15 119.7(15) . . ?
H19 B19 B18 127.7(15) . . ?
H19 B19 B21 127.7(15) . . ?
H19 B19 B20 118.8(15) . . ?
B18 B17 B14 60.01(17) . . ?
B16 B17 B14 107.5(2) . . ?
B16 B17 B18 108.1(2) . . ?
B21 B17 B14 108.3(2) . . ?
B21 B17 B18 60.43(18) . . ?
B21 B17 B16 60.05(17) . . ?
H17 B17 B14 119.6(14) . . ?
H17 B17 B18 122.2(14) . . ?
H17 B17 B16 122.8(14) . . ?
H17 B17 B21 124.0(14) . . ?
B13 B17 B14 59.81(16) . . ?
B13 B17 B18 108.0(2) . . ?
B13 B17 B16 59.67(17) . . ?
B13 B17 B21 108.1(2) . . ?
B13 B17 H17 119.8(14) . . ?
B14 B13 C1 58.86(15) . . ?
B12 B13 C1 59.93(15) . . ?
B12 B13 B14 107.5(2) . . ?
B16 B13 C1 107.4(2) . . ?
B16 B13 B14 108.2(2) . . ?
B16 B13 B12 59.99(17) . . ?
B17 B13 C1 106.7(2) . . ?
B17 B13 B14 60.02(16) . . ?
B17 B13 B12 108.0(2) . . ?
B17 B13 B16 60.32(17) . . ?
H13a B13 C1 116.8(13) . . ?
H13a B13 B14 122.5(13) . . ?
H13a B13 B12 117.1(13) . . ?
H13a B13 B16 124.5(13) . . ?
H13a B13 B17 128.3(13) . . ?

loop_
_geom_bond_atom_site_label_1
_geom_bond_atom_site_label_2
_geom_bond_distance
_geom_bond_site_symmetry_2
_geom_bond_publ_flag
K1 O1 2.861(2) . ?
K1 O12 2.8006(18) . ?
K1 O7 2.9122(19) . ?
K1 O5 2.804(2) . ?
K1 O4 2.747(2) . ?
K1 O3 2.872(2) . ?
K1 O2 2.893(2) . ?
K1 O6 2.955(2) . ?
K1 C24 3.457(3) . ?
K1 C30 3.434(3) . ?
O1 C17 1.411(4) . ?
O1 C18 1.415(4) . ?
O12 C40 1.426(3) . ?
O12 C29 1.417(3) . ?
O8 C39 1.411(3) 2_565 ?
O8 C32 1.420(3) . ?
O7 C31 1.417(3) . ?
O7 C30 1.419(3) . ?
O5 C26 1.410(4) . ?
O5 C25 1.432(4) . ?
O4 C24 1.422(4) . ?
O4 C100 1.432(3) . ?
O3 C22 1.409(4) . ?
O3 C21 1.437(4) . ?
O2 C20 1.409(4) . ?
O2 C19 1.440(4) . ?
O6 C101 1.422(4) . ?
O6 C28 1.418(3) . ?
C6 H6 0.9300 . ?
C6 C7 1.387(5) . ?
C6 C5 1.373(5) . ?
C7 H7 0.9300 . ?
C7 C8 1.386(4) . ?
C8 H8 0.9300 . ?
C8 C3 1.384(4) . ?
C3 C2 1.506(3) . ?
C3 C4 1.393(4) . ?
C2 C1 1.750(3) . ?
C2 B15 1.720(4) . ?
C2 B12 1.721(4) . ?
C2 B20 1.709(4) . ?
C2 B19 1.709(4) . ?
C1 B1 1.634(4) . ?
C1 B15 1.735(4) . ?
C1 B14 1.712(4) . ?
C1 B12 1.741(3) . ?
C1 B13 1.717(4) . ?
B1 H1 0.9800 . ?
B1 C16 1.628(4) . ?
B1 C9 1.671(3) . ?
C16 C11 1.401(3) . ?
C16 C15 1.403(3) . ?
C11 C12 1.387(3) . ?
C11 C10 1.487(3) . ?
C12 H12 0.9300 . ?
C12 C13 1.382(4) . ?
C13 H13 0.9300 . ?
C13 C14 1.385(4) . ?
C4 H4 0.9300 . ?
C4 C5 1.385(4) . ?
C5 H5 0.9300 . ?
C9 C10 1.671(3) . ?
C9 B6 1.721(4) . ?
C9 B5 1.743(4) . ?
C9 B2 1.729(4) . ?
C9 B7 1.721(4) . ?
C15 H15 0.9300 . ?
C15 C14 1.388(3) . ?
C14 H14 0.9300 . ?
C10 B3 1.694(4) . ?
C10 B4 1.701(4) . ?
C10 B5 1.718(4) . ?
C10 B2 1.709(4) . ?
C17 H17a 0.9700 . ?
C17 H17b 0.9700 . ?
C17 C28 1.476(4) . ?
C40 H40a 0.9700 . ?
C40 H40b 0.9700 . ?
C40 C39 1.507(4) . ?
C39 H39a 0.9700 . ?
C39 H39b 0.9700 . ?
C32 H32a 0.9700 . ?
C32 H32b 0.9700 . ?
C32 C31 1.492(4) . ?
C31 H31a 0.9700 . ?
C31 H31b 0.9700 . ?
C101 H10a 0.9700 . ?
C101 H10b 0.9700 . ?
C101 C26 1.492(5) . ?
C26 H26a 0.9700 . ?
C26 H26b 0.9700 . ?
C25 H25a 0.9700 . ?
C25 H25b 0.9700 . ?
C25 C24 1.484(5) . ?
C24 H24a 0.9700 . ?
C24 H24b 0.9700 . ?
C100 H10c 0.9700 . ?
C100 H10d 0.9700 . ?
C100 C22 1.497(5) . ?
C22 H22a 0.9700 . ?
C22 H22b 0.9700 . ?
C21 H21a 0.9700 . ?
C21 H21b 0.9700 . ?
C21 C20 1.486(5) . ?
C20 H20a 0.9700 . ?
C20 H20b 0.9700 . ?
C19 H19a 0.9700 . ?
C19 H19b 0.9700 . ?
C19 C18 1.466(5) . ?
C18 H18a 0.9700 . ?
C18 H18b 0.9700 . ?
C29 H29a 0.9700 . ?
C29 H29b 0.9700 . ?
C29 C30 1.484(4) . ?
C30 H30a 0.9700 . ?
C30 H30b 0.9700 . ?
C28 H28a 0.9700 . ?
C28 H28b 0.9700 . ?
B15 H15a 1.03(3) . ?
B15 B14 1.765(4) . ?
B15 B18 1.778(4) . ?
B15 B19 1.783(4) . ?
B14 H14a 1.08(3) . ?
B14 B18 1.774(4) . ?
B14 B17 1.770(4) . ?
B14 B13 1.766(4) . ?
B18 H18 1.10(3) . ?
B18 B21 1.782(4) . ?
B18 B19 1.767(5) . ?
B18 B17 1.778(4) . ?
B3 H3 1.05(3) . ?
B3 B8 1.778(5) . ?
B3 B4 1.778(5) . ?
B3 B9 1.772(4) . ?
B3 B2 1.787(4) . ?
B8 H8a 1.13(3) . ?
B8 B11 1.781(5) . ?
B8 B9 1.779(5) . ?
B8 B2 1.764(4) . ?
B8 B7 1.785(5) . ?
B11 H11 1.09(3) . ?
B11 B6 1.784(4) . ?
B11 B10 1.778(5) . ?
B11 B9 1.780(5) . ?
B11 B7 1.781(4) . ?
B6 H6a 1.11(3) . ?
B6 B10 1.793(4) . ?
B6 B5 1.767(4) . ?
B6 B7 1.773(4) . ?
B4 H4a 1.10(3) . ?
B4 B10 1.773(4) . ?
B4 B9 1.764(5) . ?
B4 B5 1.771(4) . ?
B10 H10 1.06(3) . ?
B10 B9 1.779(5) . ?
B10 B5 1.750(4) . ?
B9 H9 1.01(3) . ?
B5 H5a 1.06(3) . ?
B2 H2 1.11(3) . ?
B2 B7 1.753(4) . ?
B7 H7a 1.13(3) . ?
B12 H12a 1.09(2) . ?
B12 B16 1.766(4) . ?
B12 B20 1.783(4) . ?
B12 B13 1.767(4) . ?
B16 H16 1.12(3) . ?
B16 B21 1.772(4) . ?
B16 B20 1.767(4) . ?
B16 B17 1.778(4) . ?
B16 B13 1.766(4) . ?
B21 H21 1.08(3) . ?
B21 B20 1.764(5) . ?
B21 B19 1.774(5) . ?
B21 B17 1.763(5) . ?
B20 H20 1.05(3) . ?
B20 B19 1.764(4) . ?
B19 H19 1.03(3) . ?
B17 H17 1.08(3) . ?
B17 B13 1.772(4) . ?
B13 H13a 1.10(3) . ?

loop_
_geom_torsion_atom_site_label_1
_geom_torsion_atom_site_label_2
_geom_torsion_atom_site_label_3
_geom_torsion_atom_site_label_4
_geom_torsion
_geom_torsion_site_symmetry_1
_geom_torsion_site_symmetry_2
_geom_torsion_site_symmetry_3
_geom_torsion_site_symmetry_4
_geom_torsion_publ_flag
K1 O1 C17 C28 34.24(18) . . . . ?
K1 O1 C18 C19 -28.1(2) . . . . ?
K1 O12 C40 C39 123.7(2) . . . . ?
K1 O12 C29 C30 16.22(17) . . . . ?
K1 O7 C31 C32 -76.01(17) . . . . ?
K1 O7 C30 C29 72.64(16) . . . . ?
K1 O5 C26 C101 -34.43(18) . . . . ?
K1 O5 C25 C24 21.24(17) . . . . ?
K1 O4 C24 C25 61.97(18) . . . . ?
K1 O4 C100 C22 63.34(18) . . . . ?
K1 O3 C22 C100 34.21(16) . . . . ?
K1 O3 C21 C20 -38.30(17) . . . . ?
K1 O2 C20 C21 -54.52(18) . . . . ?
K1 O2 C19 C18 -57.61(19) . . . . ?
K1 O6 C101 C26 -58.06(17) . . . . ?
K1 O6 C28 C17 59.17(17) . . . . ?
K1 C24 O4 C100 -126.75(18) . . . . ?
K1 C24 C25 O5 -15.12(16) . . . . ?
K1 C30 O7 C31 126.40(15) . . . . ?
K1 C30 C29 O12 -11.72(15) . . . . ?
O1 C17 C28 O6 -63.1(3) . . . . ?
O1 C18 C19 O2 57.8(3) . . . . ?
O12 C40 C39 O8 -59.6(3) . . . 2_565 ?
O12 C29 C30 O7 -64.9(2) . . . . ?
O8 C32 C31 O7 -71.7(2) . . . . ?
O5 C26 C101 O6 62.3(3) . . . . ?
O5 C25 C24 O4 -57.1(3) . . . . ?
O4 C100 C22 O3 -63.6(2) . . . . ?
O3 C21 C20 O2 60.9(2) . . . . ?
C6 C7 C8 C3 1.2(4) . . . . ?
C6 C5 C4 C3 0.7(4) . . . . ?
C7 C8 C3 C2 178.2(3) . . . . ?
C7 C8 C3 C4 -2.4(4) . . . . ?
C8 C3 C2 C1 -83.1(3) . . . . ?
C8 C3 C2 B15 -13.5(3) . . . . ?
C8 C3 C2 B12 -152.6(2) . . . . ?
C8 C3 C2 B20 134.3(2) . . . . ?
C8 C3 C2 B19 60.2(3) . . . . ?
C8 C3 C4 C5 1.5(3) . . . . ?
C2 C1 B1 C16 -128.79(18) . . . . ?
C2 C1 B1 C9 111.17(19) . . . . ?
C1 B1 C16 C11 -137.5(2) . . . . ?
C1 B1 C16 C15 49.7(3) . . . . ?
C1 B1 C9 C10 136.3(2) . . . . ?
C1 B1 C9 B6 -93.5(2) . . . . ?
C1 B1 C9 B5 -160.6(2) . . . . ?
C1 B1 C9 B2 72.5(2) . . . . ?
C1 B1 C9 B7 -3.4(3) . . . . ?
B1 C16 C11 C12 -174.5(2) . . . . ?
B1 C16 C11 C10 5.7(2) . . . . ?
B1 C16 C15 C14 174.0(3) . . . . ?
B1 C9 C10 C11 -6.0(2) . . . . ?
B1 C9 C10 B3 -151.03(19) . . . . ?
B1 C9 C10 B4 139.55(19) . . . . ?
B1 C9 C10 B5 102.3(2) . . . . ?
B1 C9 C10 B2 -113.3(2) . . . . ?
C16 C11 C12 C13 -0.3(3) . . . . ?
C16 C11 C10 C9 0.5(2) . . . . ?
C16 C11 C10 B3 139.1(2) . . . . ?
C16 C11 C10 B4 -138.2(2) . . . . ?
C16 C11 C10 B5 -65.6(2) . . . . ?
C16 C11 C10 B2 66.1(2) . . . . ?
C16 C15 C14 C13 -1.1(3) . . . . ?
C11 C12 C13 C14 0.5(3) . . . . ?
C11 C10 C9 B6 -147.51(19) . . . . ?
C11 C10 C9 B5 -108.3(3) . . . . ?
C11 C10 C9 B2 107.3(2) . . . . ?
C11 C10 C9 B7 146.75(19) . . . . ?
C11 C10 B3 B8 -139.0(3) . . . . ?
C11 C10 B3 B4 118.6(4) . . . . ?
C11 C10 B3 B9 158.7(3) . . . . ?
C11 C10 B3 B2 -99.5(3) . . . . ?
C12 C13 C14 C15 0.1(3) . . . . ?
C9 C10 B3 B8 -2.5(2) . . . . ?
C9 C10 B3 B4 -104.9(3) . . . . ?
C9 C10 B3 B9 -64.8(2) . . . . ?
C9 C10 B3 B2 37.0(2) . . . . ?
